data_8105743
loop_
_publ_author_name
'Wolke, Marie Barbara'
'Reiss, Guido J.'

_publ_section_title
;
 The pseudosymmetric crystal structure of
 3-((1R,2S)-1-methylpyrrolidin-1-ium-2-yl)pyridin-1-ium
 hexachloridostannate(IV), C10H16N2SnCl6
;
_journal_issue 4
_journal_name_full 'Zeitschrift f\"ur Kristallographie - New Crystal Structures'
_journal_page_first 535
_journal_page_last 538
_journal_paper_doi 10.1515/ncrs-2022-0010
_journal_volume 237
_journal_year 2022
_chemical_absolute_configuration rm
_chemical_formula_moiety 'C10 H16 N2, Cl6 Sn'
_chemical_formula_sum 'C10 H16 Cl6 N2 Sn'
_chemical_formula_weight 495.64
_space_group_crystal_system monoclinic
_space_group_IT_number 5
_space_group_name_Hall 'I 2y'
_space_group_name_H-M_alt 'I 1 2 1'
_atom_sites_solution_hydrogens mixed
_cell_angle_alpha 90
_cell_angle_beta 93.060(2)
_cell_angle_gamma 90
_cell_formula_units_Z 8
_cell_length_a 14.0477(4)
_cell_length_b 8.9140(2)
_cell_length_c 27.6199(6)
_cell_measurement_reflns_used 6143
_cell_measurement_temperature 290(2)
_cell_measurement_theta_max 29.68
_cell_measurement_theta_min 3.73
_cell_volume 3453.67(15)
_computing_cell_refinement 'CrysAlisPro 1.171.41.93a (Rigaku OD, 2020)'
_computing_data_collection 'CrysAlisPro 1.171.41.93a (Rigaku OD, 2020)'
_computing_data_reduction 'CrysAlisPro 1.171.41.93a (Rigaku OD, 2020)'
_computing_molecular_graphics 'Diamond, Crystal Impact'
_computing_structure_refinement 'SHELXL-2018/3 (Sheldrick, 2018)'
_diffrn_ambient_temperature 290(2)
_diffrn_measured_fraction_theta_full 0.996
_diffrn_measured_fraction_theta_max 0.996
_diffrn_measurement_device_type 'Xcalibur, Eos'
_diffrn_measurement_method omega
_diffrn_radiation_type MoK\a
_diffrn_radiation_wavelength 0.71073
_diffrn_reflns_av_R_equivalents 0.0440
_diffrn_reflns_av_unetI/netI 0.0653
_diffrn_reflns_Laue_measured_fraction_full 0.996
_diffrn_reflns_Laue_measured_fraction_max 0.996
_diffrn_reflns_limit_h_max 17
_diffrn_reflns_limit_h_min -17
_diffrn_reflns_limit_k_max 11
_diffrn_reflns_limit_k_min -11
_diffrn_reflns_limit_l_max 34
_diffrn_reflns_limit_l_min -34
_diffrn_reflns_number 18562
_diffrn_reflns_point_group_measured_fraction_full 0.995
_diffrn_reflns_point_group_measured_fraction_max 0.995
_diffrn_reflns_theta_full 26.750
_diffrn_reflns_theta_max 26.750
_diffrn_reflns_theta_min 3.739
_diffrn_source 'fine-focus sealed X-ray tube'
_exptl_absorpt_coefficient_mu 2.392
_exptl_absorpt_correction_T_max 0.888
_exptl_absorpt_correction_T_min 0.564
_exptl_absorpt_correction_type gaussian
_exptl_absorpt_process_details
;
CrysAlisPro 1.171.40.45a (Rigaku Oxford Diffraction, 2019)
Numerical absorption correction based on gaussian integration over
			a multifaceted crystal model
Empirical absorption correction using spherical harmonics,
 implemented in SCALE3 ABSPACK scaling algorithm.
;
_exptl_crystal_colour colorless
_exptl_crystal_density_diffrn 1.906
_exptl_crystal_description block
_exptl_crystal_F_000 1936
_exptl_crystal_size_max 0.312
_exptl_crystal_size_mid 0.132
_exptl_crystal_size_min 0.069
_refine_diff_density_max 0.788
_refine_diff_density_min -0.719
_refine_diff_density_rms 0.130
_refine_ls_abs_structure_details
;
 Flack x determined using 2471 quotients [(I+)-(I-)]/[(I+)+(I-)]
 (Parsons, Flack and Wagner, Acta Cryst. B69 (2013) 249-259).
;
_refine_ls_abs_structure_Flack 0.05(2)
_refine_ls_extinction_coef .
_refine_ls_extinction_method none
_refine_ls_goodness_of_fit_ref 1.080
_refine_ls_hydrogen_treatment constr
_refine_ls_matrix_type full
_refine_ls_number_parameters 345
_refine_ls_number_reflns 7301
_refine_ls_number_restraints 1
_refine_ls_restrained_S_all 1.080
_refine_ls_R_factor_all 0.0545
_refine_ls_R_factor_gt 0.0395
_refine_ls_shift/su_max 0.001
_refine_ls_shift/su_mean 0.000
_refine_ls_structure_factor_coef Fsqd
_refine_ls_weighting_details 'w=1/[\s^2^(Fo^2^)+(0.0278P)^2^+3.3080P] where P=(Fo^2^+2Fc^2^)/3'
_refine_ls_weighting_scheme calc
_refine_ls_wR_factor_gt 0.0755
_refine_ls_wR_factor_ref 0.0858
_reflns_Friedel_coverage 0.873
_reflns_Friedel_fraction_full 0.993
_reflns_Friedel_fraction_max 0.993
_reflns_number_gt 6213
_reflns_number_total 7301
_reflns_threshold_expression 'I > 2\s(I)'
_cod_data_source_file suppl_j_ncrs-2022-0010_suppl.cif
_cod_data_source_block exp_1466
_cod_original_sg_symbol_H-M 'I 2'
_cod_database_code 8105743
_shelx_space_group_comment
;
The symmetry employed for this shelxl refinement is uniquely defined
by the following loop, which should always be used as a source of
symmetry information in preference to the above space-group names.
They are only intended as comments.
;

loop_
_space_group_symop_operation_xyz
'x, y, z'
'-x, y, -z'
'x+1/2, y+1/2, z+1/2'
'-x+1/2, y+1/2, -z+1/2'

loop_
_atom_site_label
_atom_site_type_symbol
_atom_site_fract_x
_atom_site_fract_y
_atom_site_fract_z
_atom_site_U_iso_or_equiv
_atom_site_adp_type
_atom_site_occupancy
_atom_site_site_symmetry_order
_atom_site_calc_flag
_atom_site_refinement_flags_posn
_atom_site_refinement_flags_adp
_atom_site_refinement_flags_occupancy
_atom_site_disorder_assembly
_atom_site_disorder_group
Sn1 Sn -0.00653(6) 0.01949(9) 0.75381(3) 0.01665(14) Uani 1 1 d . . . . .
Sn2 Sn 0.24846(6) 0.27716(9) 0.50087(3) 0.01657(14) Uani 1 1 d . . . . .
Cl1 Cl -0.0540(2) 0.0570(3) 0.83703(9) 0.0232(6) Uani 1 1 d . . . . .
Cl2 Cl 0.08369(18) -0.2034(3) 0.78080(8) 0.0184(5) Uani 1 1 d . . . . .
Cl3 Cl 0.1336(2) 0.1710(3) 0.77285(10) 0.0257(6) Uani 1 1 d . . . . .
Cl4 Cl -0.1475(2) -0.1351(3) 0.73679(10) 0.0263(6) Uani 1 1 d . . . . .
Cl5 Cl -0.0969(2) 0.2395(3) 0.72606(9) 0.0254(6) Uani 1 1 d . . . . .
Cl6 Cl 0.0380(2) -0.0159(3) 0.67088(9) 0.0316(7) Uani 1 1 d . . . . .
Cl7 Cl 0.1491(2) 0.4960(3) 0.51294(9) 0.0247(6) Uani 1 1 d . . . . .
Cl8 Cl 0.1319(2) 0.1147(3) 0.53921(9) 0.0211(6) Uani 1 1 d . . . . .
Cl9 Cl 0.3290(2) 0.3230(3) 0.57950(9) 0.0209(6) Uani 1 1 d . . . . .
Cl10 Cl 0.17165(19) 0.2361(3) 0.42098(9) 0.0199(6) Uani 1 1 d . . . . .
Cl11 Cl 0.36559(19) 0.4381(3) 0.46222(9) 0.0193(6) Uani 1 1 d . . . . .
Cl12 Cl 0.3476(2) 0.0556(3) 0.48830(9) 0.0237(6) Uani 1 1 d . . . . .
N1 N 0.1352(6) 0.6924(10) 0.3662(3) 0.033(2) Uani 1 1 d . . . . .
H1 H 0.099369 0.749257 0.340861 0.039 Uiso 1 1 calc R U . . .
N2 N -0.1152(7) 0.3285(10) 0.3684(3) 0.028(2) Uani 1 1 d . . . . .
H2 H -0.133300 0.247836 0.382316 0.033 Uiso 1 1 calc R U . . .
N3 N 0.5965(6) 0.7806(8) 0.3951(3) 0.0231(18) Uani 1 1 d . . . . .
H3 H 0.568927 0.732869 0.365633 0.028 Uiso 1 1 calc R U . . .
N4 N 0.3882(7) 1.1919(10) 0.3762(3) 0.025(2) Uani 1 1 d . . . . .
H4 H 0.365196 1.264961 0.392203 0.030 Uiso 1 1 calc R U . . .
C1 C 0.1870(12) 0.803(2) 0.4004(5) 0.062(5) Uani 1 1 d . . . . .
H1A H 0.244586 0.757805 0.414929 0.074 Uiso 1 1 calc R U . . .
H1B H 0.204268 0.892561 0.383086 0.074 Uiso 1 1 calc R U . . .
C2 C 0.1183(11) 0.8406(14) 0.4390(5) 0.060(4) Uani 1 1 d . . . . .
H2A H 0.102276 0.946367 0.437803 0.072 Uiso 1 1 calc R U . . .
H2B H 0.146729 0.817800 0.470967 0.072 Uiso 1 1 calc R U . . .
C3 C 0.0284(9) 0.7444(11) 0.4285(4) 0.033(3) Uani 1 1 d . . . . .
H3A H -0.021216 0.801231 0.411042 0.039 Uiso 1 1 calc R U . . .
H3B H 0.003914 0.705691 0.458242 0.039 Uiso 1 1 calc R U . . .
C4 C 0.0663(8) 0.6161(12) 0.3968(4) 0.027(3) Uani 1 1 d . . . . .
H4A H 0.101755 0.545552 0.418210 0.032 Uiso 1 1 calc R U . . .
C5 C -0.0086(7) 0.5307(13) 0.3685(4) 0.023(2) Uani 1 1 d . . . . .
C6 C -0.0414(9) 0.4023(14) 0.3882(4) 0.027(3) Uani 1 1 d . . . . .
H6 H -0.011029 0.365223 0.416434 0.033 Uiso 1 1 calc R U . . .
C7 C -0.0566(8) 0.5786(12) 0.3256(4) 0.024(3) Uani 1 1 d . . . . .
H7 H -0.035991 0.665383 0.310688 0.029 Uiso 1 1 calc R U . . .
C8 C -0.1324(8) 0.5025(15) 0.3050(4) 0.027(2) Uani 1 1 d . . . . .
H8 H -0.163309 0.535682 0.276342 0.032 Uiso 1 1 calc R U . . .
C9 C -0.1624(9) 0.3723(14) 0.3284(4) 0.029(3) Uani 1 1 d . . . . .
H9 H -0.214674 0.317998 0.315898 0.035 Uiso 1 1 calc R U . . .
C10 C 0.2006(9) 0.5910(15) 0.3430(5) 0.045(4) Uani 1 1 d . . . . .
H10A H 0.164888 0.522523 0.322255 0.067 Uiso 1 1 calc R U . . .
H10B H 0.236880 0.535587 0.367418 0.067 Uiso 1 1 calc R U . . .
H10C H 0.243079 0.648172 0.324096 0.067 Uiso 1 1 calc R U . . .
C11 C 0.6987(9) 0.7324(14) 0.4024(5) 0.037(3) Uani 1 1 d . . . . .
H11A H 0.706365 0.629582 0.391700 0.044 Uiso 1 1 calc R U . . .
H11B H 0.719783 0.739310 0.436301 0.044 Uiso 1 1 calc R U . . .
C12 C 0.7551(7) 0.8376(11) 0.3723(4) 0.031(3) Uani 1 1 d . . . . .
H12A H 0.780808 0.784583 0.345220 0.037 Uiso 1 1 calc R U . . .
H12B H 0.807577 0.881156 0.391769 0.037 Uiso 1 1 calc R U . . .
C13 C 0.6851(7) 0.9610(11) 0.3539(4) 0.021(2) Uani 1 1 d . . . . .
H13A H 0.714282 1.059379 0.356729 0.025 Uiso 1 1 calc R U . . .
H13B H 0.664249 0.943856 0.320260 0.025 Uiso 1 1 calc R U . . .
C14 C 0.6031(8) 0.9475(11) 0.3864(4) 0.023(2) Uani 1 1 d . . . . .
H14 H 0.621425 0.996212 0.417276 0.027 Uiso 1 1 calc R U . . .
C15 C 0.5085(7) 1.0113(12) 0.3680(3) 0.017(2) Uani 1 1 d . . . . .
C16 C 0.4692(8) 1.1317(12) 0.3929(4) 0.019(2) Uani 1 1 d . . . . .
H16 H 0.500153 1.168934 0.420975 0.023 Uiso 1 1 calc R U . . .
C17 C 0.4606(8) 0.9630(12) 0.3255(4) 0.022(2) Uani 1 1 d . . . . .
H17 H 0.485622 0.885839 0.307418 0.026 Uiso 1 1 calc R U . . .
C18 C 0.3738(8) 1.0318(14) 0.3100(3) 0.025(2) Uani 1 1 d . . . . .
H18 H 0.340635 0.998178 0.282004 0.030 Uiso 1 1 calc R U . . .
C19 C 0.3389(8) 1.1458(12) 0.3355(4) 0.026(3) Uani 1 1 d . . . . .
H19 H 0.281914 1.192126 0.325324 0.031 Uiso 1 1 calc R U . . .
C20 C 0.5386(8) 0.7378(12) 0.4364(3) 0.030(3) Uani 1 1 d . . . . .
H20A H 0.542115 0.631202 0.441143 0.045 Uiso 1 1 calc R U . . .
H20B H 0.473499 0.766648 0.429470 0.045 Uiso 1 1 calc R U . . .
H20C H 0.562923 0.787848 0.465245 0.045 Uiso 1 1 calc R U . . .

loop_
_atom_site_aniso_label
_atom_site_aniso_U_11
_atom_site_aniso_U_22
_atom_site_aniso_U_33
_atom_site_aniso_U_23
_atom_site_aniso_U_13
_atom_site_aniso_U_12
Sn1 0.0181(3) 0.0153(3) 0.0163(3) -0.0033(2) -0.0006(2) 0.0006(2)
Sn2 0.0198(3) 0.0149(3) 0.0149(3) 0.0013(2) 0.0000(2) 0.0026(2)
Cl1 0.0240(14) 0.0287(14) 0.0174(11) -0.0062(10) 0.0061(10) -0.0062(11)
Cl2 0.0229(14) 0.0126(11) 0.0191(11) -0.0002(10) -0.0046(10) 0.0035(10)
Cl3 0.0225(15) 0.0239(13) 0.0308(14) -0.0019(11) 0.0016(12) -0.0071(11)
Cl4 0.0228(15) 0.0274(14) 0.0281(13) -0.0036(11) -0.0040(11) -0.0089(11)
Cl5 0.0294(16) 0.0169(12) 0.0285(13) -0.0075(10) -0.0132(12) 0.0084(11)
Cl6 0.0507(19) 0.0252(15) 0.0200(12) -0.0035(11) 0.0126(13) -0.0019(13)
Cl7 0.0316(15) 0.0209(13) 0.0214(12) 0.0014(11) 0.0001(11) 0.0106(12)
Cl8 0.0273(15) 0.0199(13) 0.0169(12) -0.0036(10) 0.0083(11) -0.0045(11)
Cl9 0.0244(15) 0.0213(14) 0.0167(12) -0.0004(10) -0.0025(11) 0.0047(11)
Cl10 0.0213(15) 0.0213(12) 0.0167(12) -0.0008(10) -0.0012(11) 0.0032(11)
Cl11 0.0214(15) 0.0205(13) 0.0168(11) 0.0005(10) 0.0064(11) -0.0062(11)
Cl12 0.0289(15) 0.0246(14) 0.0176(11) 0.0025(10) 0.0007(11) 0.0125(12)
N1 0.039(6) 0.034(5) 0.025(5) 0.006(4) -0.001(4) -0.009(5)
N2 0.032(6) 0.022(5) 0.030(5) 0.006(4) 0.007(4) 0.000(4)
N3 0.027(5) 0.019(4) 0.022(4) -0.003(4) -0.003(4) 0.000(4)
N4 0.023(5) 0.024(5) 0.031(5) -0.003(4) 0.009(4) 0.007(4)
C1 0.056(10) 0.070(11) 0.058(10) 0.005(9) -0.006(8) -0.040(9)
C2 0.106(13) 0.030(7) 0.041(7) -0.005(6) -0.009(8) -0.029(7)
C3 0.055(8) 0.020(5) 0.023(5) 0.002(4) -0.006(5) -0.006(5)
C4 0.031(7) 0.025(5) 0.024(5) 0.003(4) -0.006(5) -0.004(5)
C5 0.018(5) 0.024(6) 0.026(5) -0.007(5) -0.002(4) 0.005(5)
C6 0.022(6) 0.043(7) 0.017(5) 0.007(5) 0.004(5) 0.010(5)
C7 0.029(7) 0.014(5) 0.028(6) 0.004(4) -0.001(5) -0.001(5)
C8 0.028(6) 0.031(6) 0.020(5) -0.004(5) -0.002(4) 0.001(6)
C9 0.023(7) 0.041(7) 0.025(6) -0.008(5) 0.008(5) 0.001(5)
C10 0.038(8) 0.039(8) 0.058(9) 0.017(6) 0.002(7) 0.010(6)
C11 0.029(7) 0.025(6) 0.055(8) 0.022(6) -0.010(6) 0.006(5)
C12 0.019(6) 0.025(5) 0.048(7) -0.012(5) -0.002(5) -0.005(4)
C13 0.016(6) 0.015(5) 0.032(6) -0.001(4) 0.010(5) -0.002(4)
C14 0.031(7) 0.013(5) 0.024(5) -0.004(4) -0.006(5) 0.000(4)
C15 0.023(5) 0.012(5) 0.016(4) 0.005(4) 0.004(4) 0.000(5)
C16 0.020(6) 0.019(5) 0.018(5) -0.003(4) 0.000(4) -0.005(4)
C17 0.024(6) 0.019(5) 0.022(5) 0.000(4) -0.008(5) 0.003(4)
C18 0.027(6) 0.030(6) 0.019(5) -0.005(5) 0.000(4) -0.009(5)
C19 0.021(6) 0.025(6) 0.033(6) -0.001(5) 0.004(5) 0.009(5)
C20 0.038(7) 0.030(6) 0.023(5) 0.007(5) -0.002(5) -0.002(5)

loop_
_atom_type_symbol
_atom_type_description
_atom_type_scat_dispersion_real
_atom_type_scat_dispersion_imag
_atom_type_scat_source
C C 0.0033 0.0016 'International Tables Vol C Tables 4.2.6.8 and 6.1.1.4'
H H 0.0000 0.0000 'International Tables Vol C Tables 4.2.6.8 and 6.1.1.4'
N N 0.0061 0.0033 'International Tables Vol C Tables 4.2.6.8 and 6.1.1.4'
Cl Cl 0.1484 0.1585 'International Tables Vol C Tables 4.2.6.8 and 6.1.1.4'
Sn Sn -0.6537 1.4246 'International Tables Vol C Tables 4.2.6.8 and 6.1.1.4'

loop_
_exptl_crystal_face_index_h
_exptl_crystal_face_index_k
_exptl_crystal_face_index_l
_exptl_crystal_face_perp_dist
0 0 1 0.0309
0 0 -1 0.0380
1 0 0 0.0976
-1 0 0 0.0348
1 -2 2 0.1300
0 2 1 0.1373
1 0 -1 0.0777

loop_
_geom_angle_atom_site_label_1
_geom_angle_atom_site_label_2
_geom_angle_atom_site_label_3
_geom_angle
_geom_angle_site_symmetry_1
_geom_angle_site_symmetry_3
Cl3 Sn1 Cl6 91.73(10) . .
Cl3 Sn1 Cl5 91.33(10) . .
Cl6 Sn1 Cl5 87.94(10) . .
Cl3 Sn1 Cl4 178.54(11) . .
Cl6 Sn1 Cl4 89.54(10) . .
Cl5 Sn1 Cl4 89.43(10) . .
Cl3 Sn1 Cl1 88.79(9) . .
Cl6 Sn1 Cl1 179.05(14) . .
Cl5 Sn1 Cl1 91.25(9) . .
Cl4 Sn1 Cl1 89.95(9) . .
Cl3 Sn1 Cl2 89.14(10) . .
Cl6 Sn1 Cl2 91.52(9) . .
Cl5 Sn1 Cl2 179.29(11) . .
Cl4 Sn1 Cl2 90.11(10) . .
Cl1 Sn1 Cl2 89.29(9) . .
Cl9 Sn2 Cl7 89.19(9) . .
Cl9 Sn2 Cl10 178.18(11) . .
Cl7 Sn2 Cl10 90.85(9) . .
Cl9 Sn2 Cl12 91.22(9) . .
Cl7 Sn2 Cl12 179.53(13) . .
Cl10 Sn2 Cl12 88.75(9) . .
Cl9 Sn2 Cl8 90.17(9) . .
Cl7 Sn2 Cl8 90.76(9) . .
Cl10 Sn2 Cl8 91.65(9) . .
Cl12 Sn2 Cl8 89.01(9) . .
Cl9 Sn2 Cl11 89.98(9) . .
Cl7 Sn2 Cl11 89.65(9) . .
Cl10 Sn2 Cl11 88.21(9) . .
Cl12 Sn2 Cl11 90.58(9) . .
Cl8 Sn2 Cl11 179.57(11) . .
C10 N1 C4 114.3(9) . .
C10 N1 C1 112.4(10) . .
C4 N1 C1 104.2(8) . .
C10 N1 H1 108.6 . .
C4 N1 H1 108.6 . .
C1 N1 H1 108.6 . .
C9 N2 C6 123.2(10) . .
C9 N2 H2 118.4 . .
C6 N2 H2 118.4 . .
C20 N3 C11 112.5(8) . .
C20 N3 C14 114.6(8) . .
C11 N3 C14 103.7(8) . .
C20 N3 H3 108.6 . .
C11 N3 H3 108.6 . .
C14 N3 H3 108.6 . .
C16 N4 C19 124.2(9) . .
C16 N4 H4 117.9 . .
C19 N4 H4 117.9 . .
C2 C1 N1 106.2(10) . .
C2 C1 H1A 110.5 . .
N1 C1 H1A 110.5 . .
C2 C1 H1B 110.5 . .
N1 C1 H1B 110.5 . .
H1A C1 H1B 108.7 . .
C1 C2 C3 106.9(10) . .
C1 C2 H2A 110.3 . .
C3 C2 H2A 110.3 . .
C1 C2 H2B 110.3 . .
C3 C2 H2B 110.3 . .
H2A C2 H2B 108.6 . .
C2 C3 C4 102.4(10) . .
C2 C3 H3A 111.3 . .
C4 C3 H3A 111.3 . .
C2 C3 H3B 111.3 . .
C4 C3 H3B 111.3 . .
H3A C3 H3B 109.2 . .
N1 C4 C5 113.5(9) . .
N1 C4 C3 103.7(8) . .
C5 C4 C3 114.9(9) . .
N1 C4 H4A 108.2 . .
C5 C4 H4A 108.2 . .
C3 C4 H4A 108.2 . .
C6 C5 C7 116.0(11) . .
C6 C5 C4 117.8(10) . .
C7 C5 C4 125.8(10) . .
N2 C6 C5 122.0(11) . .
N2 C6 H6 119.0 . .
C5 C6 H6 119.0 . .
C8 C7 C5 122.2(10) . .
C8 C7 H7 118.9 . .
C5 C7 H7 118.9 . .
C7 C8 C9 117.8(11) . .
C7 C8 H8 121.1 . .
C9 C8 H8 121.1 . .
N2 C9 C8 118.8(11) . .
N2 C9 H9 120.6 . .
C8 C9 H9 120.6 . .
N1 C10 H10A 109.5 . .
N1 C10 H10B 109.5 . .
H10A C10 H10B 109.5 . .
N1 C10 H10C 109.5 . .
H10A C10 H10C 109.5 . .
H10B C10 H10C 109.5 . .
N3 C11 C12 106.0(9) . .
N3 C11 H11A 110.5 . .
C12 C11 H11A 110.5 . .
N3 C11 H11B 110.5 . .
C12 C11 H11B 110.5 . .
H11A C11 H11B 108.7 . .
C11 C12 C13 106.3(9) . .
C11 C12 H12A 110.5 . .
C13 C12 H12A 110.5 . .
C11 C12 H12B 110.5 . .
C13 C12 H12B 110.5 . .
H12A C12 H12B 108.7 . .
C14 C13 C12 104.0(8) . .
C14 C13 H13A 111.0 . .
C12 C13 H13A 111.0 . .
C14 C13 H13B 111.0 . .
C12 C13 H13B 111.0 . .
H13A C13 H13B 109.0 . .
C13 C14 C15 117.3(8) . .
C13 C14 N3 103.3(8) . .
C15 C14 N3 111.4(9) . .
C13 C14 H14 108.2 . .
C15 C14 H14 108.2 . .
N3 C14 H14 108.2 . .
C17 C15 C16 117.7(10) . .
C17 C15 C14 123.1(9) . .
C16 C15 C14 119.1(9) . .
N4 C16 C15 119.6(10) . .
N4 C16 H16 120.2 . .
C15 C16 H16 120.2 . .
C15 C17 C18 119.6(10) . .
C15 C17 H17 120.2 . .
C18 C17 H17 120.2 . .
C19 C18 C17 120.2(10) . .
C19 C18 H18 119.9 . .
C17 C18 H18 119.9 . .
C18 C19 N4 118.7(10) . .
C18 C19 H19 120.7 . .
N4 C19 H19 120.7 . .
N3 C20 H20A 109.5 . .
N3 C20 H20B 109.5 . .
H20A C20 H20B 109.5 . .
N3 C20 H20C 109.5 . .
H20A C20 H20C 109.5 . .
H20B C20 H20C 109.5 . .

loop_
_geom_bond_atom_site_label_1
_geom_bond_atom_site_label_2
_geom_bond_distance
_geom_bond_site_symmetry_2
Sn1 Cl3 2.421(3) .
Sn1 Cl6 2.427(3) .
Sn1 Cl5 2.437(3) .
Sn1 Cl4 2.437(3) .
Sn1 Cl1 2.450(2) .
Sn1 Cl2 2.451(3) .
Sn2 Cl9 2.429(3) .
Sn2 Cl7 2.432(3) .
Sn2 Cl10 2.432(3) .
Sn2 Cl12 2.452(3) .
Sn2 Cl8 2.466(2) .
Sn2 Cl11 2.469(2) .
N1 C10 1.461(14) .
N1 C4 1.485(13) .
N1 C1 1.524(17) .
N1 H1 0.9800 .
N2 C9 1.317(15) .
N2 C6 1.321(16) .
N2 H2 0.8600 .
N3 C20 1.484(12) .
N3 C11 1.502(14) .
N3 C14 1.512(12) .
N3 H3 0.9800 .
N4 C16 1.319(15) .
N4 C19 1.352(14) .
N4 H4 0.8600 .
C1 C2 1.513(18) .
C1 H1A 0.9700 .
C1 H1B 0.9700 .
C2 C3 1.541(16) .
C2 H2A 0.9700 .
C2 H2B 0.9700 .
C3 C4 1.551(14) .
C3 H3A 0.9700 .
C3 H3B 0.9700 .
C4 C5 1.487(15) .
C4 H4A 0.9800 .
C5 C6 1.358(15) .
C5 C7 1.398(15) .
C6 H6 0.9300 .
C7 C8 1.362(16) .
C7 H7 0.9300 .
C8 C9 1.405(17) .
C8 H8 0.9300 .
C9 H9 0.9300 .
C10 H10A 0.9600 .
C10 H10B 0.9600 .
C10 H10C 0.9600 .
C11 C12 1.506(15) .
C11 H11A 0.9700 .
C11 H11B 0.9700 .
C12 C13 1.544(14) .
C12 H12A 0.9700 .
C12 H12B 0.9700 .
C13 C14 1.502(13) .
C13 H13A 0.9700 .
C13 H13B 0.9700 .
C14 C15 1.508(15) .
C14 H14 0.9800 .
C15 C17 1.389(14) .
C15 C16 1.404(14) .
C16 H16 0.9300 .
C17 C18 1.412(15) .
C17 H17 0.9300 .
C18 C19 1.344(15) .
C18 H18 0.9300 .
C19 H19 0.9300 .
C20 H20A 0.9600 .
C20 H20B 0.9600 .
C20 H20C 0.9600 .

loop_
_geom_hbond_atom_site_label_D
_geom_hbond_atom_site_label_H
_geom_hbond_atom_site_label_A
_geom_hbond_distance_DH
_geom_hbond_distance_HA
_geom_hbond_distance_DA
_geom_hbond_angle_DHA
_geom_hbond_site_symmetry_A
_geom_hbond_publ_flag
N1 H1 Cl4 0.98 2.50 3.245(8) 132.2 2_566 yes
N1 H1 Cl6 0.98 2.85 3.668(10) 141.1 2_566 yes
N2 H2 Cl8 0.86 2.47 3.204(9) 143.6 2_556 yes
N3 H3 Cl1 0.98 2.43 3.264(8) 142.3 3_554 yes
N3 H3 Cl3 0.98 2.82 3.580(8) 135.1 3_554 yes
N4 H4 Cl10 0.86 2.88 3.367(9) 117.3 1_565 yes
N4 H4 Cl11 0.86 2.47 3.263(9) 152.8 1_565 yes

loop_
_geom_torsion_atom_site_label_1
_geom_torsion_atom_site_label_2
_geom_torsion_atom_site_label_3
_geom_torsion_atom_site_label_4
_geom_torsion
_geom_torsion_site_symmetry_1
_geom_torsion_site_symmetry_2
_geom_torsion_site_symmetry_3
_geom_torsion_site_symmetry_4
C10 N1 C1 C2 -151.4(11) . . . .
C4 N1 C1 C2 -27.1(15) . . . .
N1 C1 C2 C3 3.2(15) . . . .
C1 C2 C3 C4 20.7(13) . . . .
C10 N1 C4 C5 -71.4(12) . . . .
C1 N1 C4 C5 165.6(11) . . . .
C10 N1 C4 C3 163.3(9) . . . .
C1 N1 C4 C3 40.3(12) . . . .
C2 C3 C4 N1 -37.7(11) . . . .
C2 C3 C4 C5 -162.1(9) . . . .
N1 C4 C5 C6 146.2(10) . . . .
C3 C4 C5 C6 -94.7(11) . . . .
N1 C4 C5 C7 -41.5(14) . . . .
C3 C4 C5 C7 77.7(13) . . . .
C9 N2 C6 C5 0.2(17) . . . .
C7 C5 C6 N2 -1.1(16) . . . .
C4 C5 C6 N2 172.1(9) . . . .
C6 C5 C7 C8 0.8(16) . . . .
C4 C5 C7 C8 -171.7(10) . . . .
C5 C7 C8 C9 0.3(16) . . . .
C6 N2 C9 C8 1.0(16) . . . .
C7 C8 C9 N2 -1.2(16) . . . .
C20 N3 C11 C12 -154.8(9) . . . .
C14 N3 C11 C12 -30.4(11) . . . .
N3 C11 C12 C13 8.2(12) . . . .
C11 C12 C13 C14 17.2(11) . . . .
C12 C13 C14 C15 -158.7(9) . . . .
C12 C13 C14 N3 -35.8(10) . . . .
C20 N3 C14 C13 164.4(8) . . . .
C11 N3 C14 C13 41.3(10) . . . .
C20 N3 C14 C15 -68.9(10) . . . .
C11 N3 C14 C15 168.1(9) . . . .
C13 C14 C15 C17 59.5(13) . . . .
N3 C14 C15 C17 -59.2(12) . . . .
C13 C14 C15 C16 -116.2(10) . . . .
N3 C14 C15 C16 125.1(9) . . . .
C19 N4 C16 C15 -0.6(16) . . . .
C17 C15 C16 N4 1.7(14) . . . .
C14 C15 C16 N4 177.7(9) . . . .
C16 C15 C17 C18 -2.2(14) . . . .
C14 C15 C17 C18 -178.0(10) . . . .
C15 C17 C18 C19 1.6(16) . . . .
C17 C18 C19 N4 -0.5(16) . . . .
C16 N4 C19 C18 -0.1(16) . . . .
